data_7119145
loop_
_publ_author_name
'Allegra L. Liberman-Martin'
'Daniel S. Levine'
'Micah S. Ziegler'
'Robert G. Bergman'
'T. Don Tilley'

_publ_section_title
;
 Lewis acid-base interactions between platinum(II) diaryl complexes and
 bis(perfluorophenyl)zinc: strongly accelerated reductive elimination
 induced by a Z-type ligand
;
_journal_name_full Chem.Commun.
_journal_page_first 7039
_journal_volume 52
_journal_year 2016
_chemical_formula_moiety 'C38 H42 F10 P2 Pt Zn'
_chemical_formula_sum 'C38 H42 F10 P2 Pt Zn'
_chemical_formula_weight 1011.11
_chemical_name_common ALMX57
_space_group_crystal_system monoclinic
_space_group_IT_number 14
_space_group_name_Hall '-P 2yn'
_space_group_name_H-M_alt 'P 1 21/n 1'
_symmetry_space_group_name_Hall '-P 2yn'
_symmetry_space_group_name_H-M 'P 1 21/n 1'
_atom_sites_solution_hydrogens geom
_atom_sites_solution_primary iterative
_atom_sites_solution_secondary difmap
_audit_creation_method SHELXL-2014/7
_audit_update_record
;
2016-03-21 deposited with the CCDC.
2016-05-05 downloaded from the CCDC.
;
_cell_angle_alpha 90
_cell_angle_beta 96.0540(10)
_cell_angle_gamma 90
_cell_formula_units_Z 4
_cell_length_a 10.9506(3)
_cell_length_b 19.9969(6)
_cell_length_c 17.6775(6)
_cell_measurement_reflns_used 9720
_cell_measurement_temperature 100(2)
_cell_measurement_theta_max 25.35
_cell_measurement_theta_min 2.34
_cell_volume 3849.4(2)
_computing_cell_refinement 'Bruker APEX2 v. 2014.11-0'
_computing_data_collection 'Bruker APEX2 v. 2014.11-0'
_computing_data_reduction 'Bruker APEX2 v. 2014.11-0'
_computing_molecular_graphics ORTEP-32
_computing_publication_material WinGX
_computing_structure_refinement 'SHELXL-2014/7 (Sheldrick 2014)'
_computing_structure_solution 'SHELXT-2014/4 (Sheldrick 2014)'
_diffrn_ambient_temperature 100(2)
_diffrn_detector_area_resol_mean 8.366
_diffrn_measured_fraction_theta_full 1.000
_diffrn_measured_fraction_theta_max 0.998
_diffrn_measurement_device_type 'Bruker APEX-II CCD'
_diffrn_measurement_method 'phi and omega scans'
_diffrn_radiation_type MoK\a
_diffrn_radiation_wavelength 0.71073
_diffrn_reflns_av_unetI/netI 0.0203
_diffrn_reflns_Laue_measured_fraction_full 1.000
_diffrn_reflns_Laue_measured_fraction_max 0.998
_diffrn_reflns_limit_h_max 13
_diffrn_reflns_limit_h_min -13
_diffrn_reflns_limit_k_max 23
_diffrn_reflns_limit_k_min 0
_diffrn_reflns_limit_l_max 21
_diffrn_reflns_limit_l_min 0
_diffrn_reflns_number 7042
_diffrn_reflns_point_group_measured_fraction_full 1.000
_diffrn_reflns_point_group_measured_fraction_max 0.998
_diffrn_reflns_theta_full 25.000
_diffrn_reflns_theta_max 25.358
_diffrn_reflns_theta_min 1.542
_diffrn_source 'microfocus sealed tube'
_exptl_absorpt_coefficient_mu 4.412
_exptl_absorpt_correction_T_max 0.303439
_exptl_absorpt_correction_T_min 0.250108
_exptl_absorpt_correction_type multi-scan
_exptl_absorpt_process_details TWINABS
_exptl_crystal_colour colourless
_exptl_crystal_density_diffrn 1.745
_exptl_crystal_description block
_exptl_crystal_F_000 1992
_exptl_crystal_size_max 0.120
_exptl_crystal_size_mid 0.100
_exptl_crystal_size_min 0.070
_refine_diff_density_max 0.823
_refine_diff_density_min -1.459
_refine_diff_density_rms 0.088
_refine_ls_extinction_coef .
_refine_ls_extinction_method none
_refine_ls_goodness_of_fit_ref 1.206
_refine_ls_hydrogen_treatment constr
_refine_ls_matrix_type full
_refine_ls_number_parameters 558
_refine_ls_number_reflns 7042
_refine_ls_number_restraints 0
_refine_ls_restrained_S_all 1.206
_refine_ls_R_factor_all 0.0315
_refine_ls_R_factor_gt 0.0252
_refine_ls_shift/su_max 0.004
_refine_ls_shift/su_mean 0.000
_refine_ls_structure_factor_coef Fsqd
_refine_ls_weighting_details 'w=1/[\s^2^(Fo^2^)+11.0524P] where P=(Fo^2^+2Fc^2^)/3'
_refine_ls_weighting_scheme calc
_refine_ls_wR_factor_gt 0.0560
_refine_ls_wR_factor_ref 0.0622
_reflns_Friedel_coverage 0.000
_reflns_Friedel_fraction_full .
_reflns_Friedel_fraction_max .
_reflns_number_gt 6365
_reflns_number_total 7042
_reflns_threshold_expression 'I > 2\s(I)'
_cod_data_source_file c6cc02433e2.cif
_cod_data_source_block shelx
_cod_database_code 7119145
_shelx_shelxl_version_number 2014/7
_shelx_space_group_comment
;
The symmetry employed for this shelxl refinement is uniquely defined
by the following loop, which should always be used as a source of
symmetry information in preference to the above space-group names.
They are only intended as comments.
;
_shelx_estimated_absorpt_t_min 0.620
_shelx_estimated_absorpt_t_max 0.748

loop_
_space_group_symop_operation_xyz
'x, y, z'
'-x+1/2, y+1/2, -z+1/2'
'-x, -y, -z'
'x-1/2, -y-1/2, z-1/2'

loop_
_atom_site_label
_atom_site_type_symbol
_atom_site_fract_x
_atom_site_fract_y
_atom_site_fract_z
_atom_site_U_iso_or_equiv
_atom_site_adp_type
_atom_site_occupancy
_atom_site_site_symmetry_order
_atom_site_calc_flag
_atom_site_refinement_flags_posn
_atom_site_refinement_flags_adp
_atom_site_refinement_flags_occupancy
_atom_site_disorder_assembly
_atom_site_disorder_group
C1 C 0.6988(4) 0.84400(18) 0.2899(2) 0.0294(8) Uani 1 1 d . . . . .
C2 C 0.6878(4) 0.91380(18) 0.2784(2) 0.0320(9) Uani 1 1 d . . . . .
H2 H 0.7497 0.9421 0.3027 0.038 Uiso 1 1 calc R U . . .
C3 C 0.5918(4) 0.94261(19) 0.2336(2) 0.0348(9) Uani 1 1 d . . . . .
H3 H 0.5900 0.9898 0.2277 0.042 Uiso 1 1 calc R U . . .
C4 C 0.4966(4) 0.90434(19) 0.1966(2) 0.0343(9) Uani 1 1 d . . . . .
C5 C 0.5035(4) 0.83556(19) 0.2091(2) 0.0340(9) Uani 1 1 d . . . . .
H5 H 0.4390 0.8078 0.1868 0.041 Uiso 1 1 calc R U . . .
C6 C 0.6018(4) 0.80628(18) 0.2532(2) 0.0312(9) Uani 1 1 d . . . . .
H6 H 0.6035 0.7590 0.2588 0.037 Uiso 1 1 calc R U . . .
C7 C 0.3898(5) 0.9375(2) 0.1470(2) 0.0432(11) Uani 1 1 d . . . . .
C11 C 0.8759(3) 0.83426(18) 0.4455(2) 0.0303(8) Uani 1 1 d . . . . .
C12 C 0.8726(3) 0.90308(18) 0.4617(2) 0.0276(8) Uani 1 1 d . . . . .
H12 H 0.8463 0.9332 0.4217 0.033 Uiso 1 1 calc R U . . .
C13 C 0.9060(3) 0.92871(18) 0.5337(2) 0.0285(8) Uani 1 1 d . . . . .
H13 H 0.9037 0.9757 0.5412 0.034 Uiso 1 1 calc R U . . .
C14 C 0.9429(3) 0.8874(2) 0.5954(2) 0.0320(9) Uani 1 1 d . . . . .
C15 C 0.9481(4) 0.8190(2) 0.5803(3) 0.0366(10) Uani 1 1 d . . . . .
H15 H 0.9751 0.7894 0.6206 0.044 Uiso 1 1 calc R U . . .
C16 C 0.9149(3) 0.79299(19) 0.5083(3) 0.0349(9) Uani 1 1 d . . . . .
H16 H 0.9185 0.7460 0.5010 0.042 Uiso 1 1 calc R U . . .
C17 C 0.9748(4) 0.9138(2) 0.6756(2) 0.0366(9) Uani 1 1 d . . . . .
C18 C 0.9499(4) 0.9887(2) 0.6825(3) 0.0435(10) Uani 1 1 d . . . . .
H18A H 0.9998 1.0136 0.6492 0.065 Uiso 1 1 calc R U . . .
H18B H 0.9711 1.0029 0.7353 0.065 Uiso 1 1 calc R U . . .
H18C H 0.8627 0.9976 0.6674 0.065 Uiso 1 1 calc R U . . .
C19 C 0.8968(4) 0.8766(2) 0.7301(3) 0.0475(11) Uani 1 1 d . . . . .
H19A H 0.8094 0.8839 0.7138 0.071 Uiso 1 1 calc R U . . .
H19B H 0.9164 0.8938 0.7819 0.071 Uiso 1 1 calc R U . . .
H19C H 0.9149 0.8287 0.7291 0.071 Uiso 1 1 calc R U . . .
C20 C 1.1116(4) 0.9020(2) 0.7004(3) 0.0462(11) Uani 1 1 d . . . . .
H20A H 1.1282 0.8538 0.7024 0.069 Uiso 1 1 calc R U . . .
H20B H 1.1332 0.9216 0.7508 0.069 Uiso 1 1 calc R U . . .
H20C H 1.1608 0.9230 0.6637 0.069 Uiso 1 1 calc R U . . .
C21 C 0.6366(3) 0.69987(17) 0.4163(2) 0.0243(7) Uani 1 1 d . . . . .
C22 C 0.5208(3) 0.68011(18) 0.4325(2) 0.0265(8) Uani 1 1 d . . . . .
C23 C 0.4821(3) 0.61470(19) 0.4359(2) 0.0283(8) Uani 1 1 d . . . . .
C24 C 0.5621(4) 0.56425(17) 0.4231(2) 0.0271(8) Uani 1 1 d . . . . .
C25 C 0.6791(3) 0.58077(17) 0.4077(2) 0.0242(7) Uani 1 1 d . . . . .
C26 C 0.7126(3) 0.64694(18) 0.4044(2) 0.0272(8) Uani 1 1 d . . . . .
C27 C 0.5699(3) 0.86078(16) 0.4685(2) 0.0233(7) Uani 1 1 d . . . . .
C28 C 0.4731(3) 0.89794(17) 0.4372(2) 0.0247(7) Uani 1 1 d . . . . .
C29 C 0.3987(3) 0.93688(18) 0.4779(2) 0.0293(8) Uani 1 1 d . . . . .
C30 C 0.4208(4) 0.93820(18) 0.5560(2) 0.0319(9) Uani 1 1 d . . . . .
C31 C 0.5156(4) 0.90158(19) 0.5906(2) 0.0326(9) Uani 1 1 d . . . . .
C32 C 0.5867(3) 0.86391(18) 0.5470(2) 0.0281(8) Uani 1 1 d . . . . .
F1 F 0.4345(2) 0.72706(11) 0.44459(15) 0.0405(6) Uani 1 1 d . . . . .
F2 F 0.3664(2) 0.59942(11) 0.45024(15) 0.0418(6) Uani 1 1 d . . . . .
F3 F 0.5251(2) 0.50000(10) 0.42282(14) 0.0374(5) Uani 1 1 d . . . . .
F4 F 0.7574(2) 0.53101(11) 0.39379(14) 0.0398(6) Uani 1 1 d . . . . .
F5 F 0.8291(2) 0.65806(11) 0.38829(15) 0.0403(6) Uani 1 1 d . . . . .
F6 F 0.4421(2) 0.89775(12) 0.36090(12) 0.0370(5) Uani 1 1 d . . . . .
F7 F 0.3058(2) 0.97308(11) 0.44297(15) 0.0418(6) Uani 1 1 d . . . . .
F8 F 0.3491(2) 0.97505(12) 0.59717(15) 0.0482(7) Uani 1 1 d . . . . .
F9 F 0.5379(2) 0.90278(13) 0.66773(13) 0.0479(6) Uani 1 1 d . . . . .
F10 F 0.6771(2) 0.82669(13) 0.58567(13) 0.0418(6) Uani 1 1 d . . . . .
P1 P 1.07485(11) 0.77675(6) 0.35713(11) 0.0618(4) Uani 1 1 d . . . . .
P2 P 0.90831(16) 0.79421(6) 0.20665(9) 0.0644(5) Uani 1 1 d . . . . .
Zn1 Zn 0.67665(4) 0.79965(2) 0.41182(2) 0.02360(9) Uani 1 1 d . . . . .
Pt1 Pt 0.87484(2) 0.80808(2) 0.33005(2) 0.03221(6) Uani 1 1 d . . . . .
C8 C 0.3135(6) 0.9821(4) 0.1981(4) 0.057(2) Uani 0.753(9) 1 d . . P A 1
H8A H 0.3658 1.0180 0.2213 0.086 Uiso 0.753(9) 1 calc R U P A 1
H8B H 0.2838 0.9545 0.2382 0.086 Uiso 0.753(9) 1 calc R U P A 1
H8C H 0.2434 1.0016 0.1667 0.086 Uiso 0.753(9) 1 calc R U P A 1
C9 C 0.4307(6) 0.9783(4) 0.0853(4) 0.058(2) Uani 0.753(9) 1 d . . P A 1
H9A H 0.4874 1.0129 0.1069 0.087 Uiso 0.753(9) 1 calc R U P A 1
H9B H 0.3594 0.9995 0.0568 0.087 Uiso 0.753(9) 1 calc R U P A 1
H9C H 0.4725 0.9498 0.0510 0.087 Uiso 0.753(9) 1 calc R U P A 1
C10 C 0.2903(8) 0.8860(4) 0.1097(4) 0.055(2) Uani 0.753(9) 1 d . . P A 1
H10A H 0.2248 0.9105 0.0794 0.083 Uiso 0.753(9) 1 calc R U P A 1
H10B H 0.2553 0.8609 0.1500 0.083 Uiso 0.753(9) 1 calc R U P A 1
H10C H 0.3293 0.8548 0.0769 0.083 Uiso 0.753(9) 1 calc R U P A 1
C8A C 0.4238(17) 1.0155(8) 0.1445(12) 0.044(5) Uani 0.247(9) 1 d . . P A 2
H8A1 H 0.3569 1.0398 0.1152 0.065 Uiso 0.247(9) 1 calc R U P A 2
H8A2 H 0.4996 1.0211 0.1203 0.065 Uiso 0.247(9) 1 calc R U P A 2
H8A3 H 0.4355 1.0332 0.1964 0.065 Uiso 0.247(9) 1 calc R U P A 2
C9A C 0.442(2) 0.9188(13) 0.0627(11) 0.069(8) Uani 0.247(9) 1 d . . P A 2
H9A1 H 0.4344 0.8706 0.0536 0.104 Uiso 0.247(9) 1 calc R U P A 2
H9A2 H 0.5279 0.9322 0.0639 0.104 Uiso 0.247(9) 1 calc R U P A 2
H9A3 H 0.3925 0.9428 0.0218 0.104 Uiso 0.247(9) 1 calc R U P A 2
C10A C 0.2933(19) 0.9143(16) 0.160(2) 0.095(15) Uani 0.247(9) 1 d . . P A 2
H10D H 0.2937 0.8659 0.1508 0.143 Uiso 0.247(9) 1 calc R U P A 2
H10E H 0.2272 0.9349 0.1259 0.143 Uiso 0.247(9) 1 calc R U P A 2
H10F H 0.2801 0.9231 0.2127 0.143 Uiso 0.247(9) 1 calc R U P A 2
C33 C 1.1100(13) 0.6939(7) 0.3841(6) 0.035(2) Uani 0.631(10) 1 d . . P B 3
H33A H 1.0648 0.6632 0.3481 0.052 Uiso 0.631(10) 1 calc R U P B 3
H33B H 1.0864 0.6859 0.4353 0.052 Uiso 0.631(10) 1 calc R U P B 3
H33C H 1.1984 0.6864 0.3840 0.052 Uiso 0.631(10) 1 calc R U P B 3
C34 C 1.1743(7) 0.8273(4) 0.4378(6) 0.044(2) Uani 0.631(10) 1 d . . P B 3
H34A H 1.2602 0.8130 0.4400 0.066 Uiso 0.631(10) 1 calc R U P B 3
H34B H 1.1434 0.8187 0.4869 0.066 Uiso 0.631(10) 1 calc R U P B 3
H34C H 1.1686 0.8752 0.4264 0.066 Uiso 0.631(10) 1 calc R U P B 3
C35 C 1.1605(8) 0.7861(4) 0.2822(6) 0.047(2) Uani 0.631(10) 1 d . . P B 3
H35A H 1.1804 0.8338 0.2745 0.056 Uiso 0.631(10) 1 calc R U P B 3
H35B H 1.2380 0.7604 0.2906 0.056 Uiso 0.631(10) 1 calc R U P B 3
C36 C 1.0786(13) 0.7589(7) 0.2147(8) 0.048(4) Uani 0.631(10) 1 d . . P B 3
H36A H 1.0757 0.7096 0.2187 0.058 Uiso 0.631(10) 1 calc R U P B 3
H36B H 1.1155 0.7701 0.1675 0.058 Uiso 0.631(10) 1 calc R U P B 3
C37 C 0.833(5) 0.727(2) 0.147(3) 0.044(4) Uani 0.631(10) 1 d . . P B 3
H37A H 0.7455 0.7368 0.1366 0.066 Uiso 0.631(10) 1 calc R U P B 3
H37B H 0.8450 0.6844 0.1734 0.066 Uiso 0.631(10) 1 calc R U P B 3
H37C H 0.8701 0.7250 0.0987 0.066 Uiso 0.631(10) 1 calc R U P B 3
C38 C 0.9248(10) 0.8687(4) 0.1603(5) 0.058(3) Uani 0.631(10) 1 d . . P B 3
H38A H 0.9540 0.8601 0.1107 0.086 Uiso 0.631(10) 1 calc R U P B 3
H38B H 0.9845 0.8969 0.1908 0.086 Uiso 0.631(10) 1 calc R U P B 3
H38C H 0.8455 0.8918 0.1530 0.086 Uiso 0.631(10) 1 calc R U P B 3
C33A C 1.104(3) 0.6954(14) 0.4117(11) 0.035(2) Uani 0.369(10) 1 d . . P B 4
H33D H 1.1925 0.6871 0.4202 0.052 Uiso 0.369(10) 1 calc R U P B 4
H33E H 1.0639 0.6585 0.3822 0.052 Uiso 0.369(10) 1 calc R U P B 4
H33F H 1.0705 0.6987 0.4608 0.052 Uiso 0.369(10) 1 calc R U P B 4
C34A C 1.1686(11) 0.8346(7) 0.3857(11) 0.046(4) Uani 0.369(10) 1 d . . P B 4
H34D H 1.1491 0.8511 0.4353 0.069 Uiso 0.369(10) 1 calc R U P B 4
H34E H 1.1617 0.8715 0.3489 0.069 Uiso 0.369(10) 1 calc R U P B 4
H34F H 1.2525 0.8170 0.3906 0.069 Uiso 0.369(10) 1 calc R U P B 4
C35A C 1.1133(18) 0.7578(14) 0.2446(13) 0.045(6) Uani 0.369(10) 1 d . . P B 4
H35C H 1.2027 0.7632 0.2424 0.054 Uiso 0.369(10) 1 calc R U P B 4
H35D H 1.0928 0.7105 0.2324 0.054 Uiso 0.369(10) 1 calc R U P B 4
C36A C 1.0469(10) 0.8012(10) 0.1837(7) 0.043(4) Uani 0.369(10) 1 d . . P B 4
H36C H 1.0545 0.7837 0.1321 0.051 Uiso 0.369(10) 1 calc R U P B 4
H36D H 1.0761 0.8481 0.1872 0.051 Uiso 0.369(10) 1 calc R U P B 4
C37A C 0.822(8) 0.738(4) 0.151(6) 0.044(4) Uani 0.369(10) 1 d . . P B 4
H37D H 0.8540 0.7350 0.1017 0.066 Uiso 0.369(10) 1 calc R U P B 4
H37E H 0.7367 0.7538 0.1442 0.066 Uiso 0.369(10) 1 calc R U P B 4
H37F H 0.8261 0.6946 0.1761 0.066 Uiso 0.369(10) 1 calc R U P B 4
C38A C 0.8158(14) 0.8643(6) 0.1319(7) 0.045(4) Uani 0.369(10) 1 d . . P B 4
H38D H 0.8405 0.9097 0.1479 0.068 Uiso 0.369(10) 1 calc R U P B 4
H38E H 0.7269 0.8594 0.1329 0.068 Uiso 0.369(10) 1 calc R U P B 4
H38F H 0.8369 0.8565 0.0801 0.068 Uiso 0.369(10) 1 calc R U P B 4

loop_
_atom_site_aniso_label
_atom_site_aniso_U_11
_atom_site_aniso_U_22
_atom_site_aniso_U_33
_atom_site_aniso_U_23
_atom_site_aniso_U_13
_atom_site_aniso_U_12
C1 0.046(2) 0.0198(18) 0.0252(19) -0.0032(14) 0.0167(16) -0.0017(16)
C2 0.050(2) 0.0189(18) 0.029(2) -0.0030(15) 0.0141(18) -0.0017(17)
C3 0.060(3) 0.0184(18) 0.028(2) 0.0030(15) 0.0155(19) 0.0012(18)
C4 0.056(3) 0.025(2) 0.0230(19) -0.0011(15) 0.0114(18) 0.0046(18)
C5 0.052(2) 0.027(2) 0.0244(19) -0.0056(16) 0.0112(17) -0.0019(18)
C6 0.050(2) 0.0203(19) 0.0256(19) -0.0010(15) 0.0150(17) 0.0000(16)
C7 0.065(3) 0.030(2) 0.033(2) 0.0002(18) -0.002(2) 0.003(2)
C11 0.0223(18) 0.0203(18) 0.050(2) 0.0027(17) 0.0109(16) 0.0000(14)
C12 0.0246(18) 0.0209(18) 0.039(2) 0.0055(15) 0.0093(16) 0.0013(14)
C13 0.0274(19) 0.0208(18) 0.038(2) 0.0024(16) 0.0072(16) 0.0008(15)
C14 0.0241(18) 0.031(2) 0.040(2) 0.0085(17) 0.0024(16) -0.0015(16)
C15 0.030(2) 0.027(2) 0.050(3) 0.0140(18) -0.0056(18) -0.0003(16)
C16 0.0263(19) 0.0191(18) 0.059(3) 0.0080(18) 0.0039(18) 0.0043(15)
C17 0.035(2) 0.033(2) 0.040(2) 0.0081(18) 0.0000(18) -0.0028(17)
C18 0.049(3) 0.039(2) 0.043(3) 0.004(2) 0.002(2) 0.000(2)
C19 0.048(3) 0.046(3) 0.048(3) 0.009(2) 0.005(2) -0.005(2)
C20 0.039(2) 0.051(3) 0.047(3) 0.008(2) -0.003(2) -0.002(2)
C21 0.0273(18) 0.0216(18) 0.0246(18) 0.0007(14) 0.0046(14) -0.0020(14)
C22 0.0264(18) 0.0210(18) 0.033(2) 0.0013(15) 0.0047(15) 0.0048(15)
C23 0.0238(18) 0.0272(19) 0.034(2) 0.0017(16) 0.0042(15) -0.0057(15)
C24 0.039(2) 0.0147(17) 0.0276(19) 0.0024(14) 0.0037(16) -0.0051(15)
C25 0.0316(19) 0.0164(17) 0.0247(18) 0.0017(14) 0.0030(15) 0.0028(14)
C26 0.0256(18) 0.0254(19) 0.032(2) 0.0016(15) 0.0096(15) -0.0016(15)
C27 0.0238(17) 0.0162(17) 0.0315(19) -0.0024(14) 0.0101(14) -0.0043(14)
C28 0.0286(18) 0.0216(18) 0.0249(18) -0.0028(14) 0.0072(14) -0.0057(14)
C29 0.0263(19) 0.0204(18) 0.043(2) -0.0009(16) 0.0117(16) -0.0008(15)
C30 0.037(2) 0.0184(18) 0.045(2) -0.0089(16) 0.0227(18) -0.0059(16)
C31 0.044(2) 0.028(2) 0.028(2) -0.0033(16) 0.0146(17) -0.0117(17)
C32 0.0263(18) 0.0243(19) 0.036(2) 0.0011(16) 0.0120(16) -0.0032(15)
F1 0.0265(11) 0.0234(11) 0.0736(17) 0.0012(11) 0.0142(11) 0.0028(9)
F2 0.0282(12) 0.0300(12) 0.0689(17) 0.0014(11) 0.0127(11) -0.0072(10)
F3 0.0462(13) 0.0186(11) 0.0485(14) -0.0001(10) 0.0103(11) -0.0073(10)
F4 0.0438(13) 0.0198(11) 0.0581(15) -0.0020(10) 0.0169(11) 0.0060(10)
F5 0.0313(12) 0.0242(12) 0.0688(17) -0.0013(11) 0.0216(11) 0.0013(9)
F6 0.0379(13) 0.0431(13) 0.0302(12) -0.0013(10) 0.0044(10) 0.0078(10)
F7 0.0345(12) 0.0319(13) 0.0608(16) 0.0030(11) 0.0139(11) 0.0100(10)
F8 0.0593(16) 0.0316(13) 0.0605(17) -0.0132(12) 0.0375(13) 0.0002(12)
F9 0.0628(17) 0.0524(16) 0.0314(13) -0.0071(11) 0.0183(12) -0.0099(13)
F10 0.0361(13) 0.0565(15) 0.0335(13) 0.0103(11) 0.0071(10) 0.0037(11)
P1 0.0363(6) 0.0217(6) 0.1352(14) 0.0065(7) 0.0448(8) 0.0045(5)
P2 0.0999(11) 0.0302(6) 0.0760(10) -0.0232(6) 0.0695(9) -0.0245(7)
Zn1 0.0246(2) 0.0172(2) 0.0305(2) 0.00079(16) 0.00981(17) 0.00063(15)
Pt1 0.03529(9) 0.01462(8) 0.05118(11) -0.00245(6) 0.02546(7) -0.00090(6)
C8 0.050(4) 0.073(5) 0.045(4) -0.017(3) -0.007(3) 0.022(4)
C9 0.052(4) 0.067(5) 0.055(5) 0.027(4) 0.005(3) -0.003(3)
C10 0.066(5) 0.055(5) 0.041(4) -0.001(3) -0.013(3) -0.012(4)
C8A 0.042(10) 0.030(9) 0.055(13) 0.011(8) -0.015(9) 0.013(8)
C9A 0.100(19) 0.069(17) 0.032(11) -0.003(10) -0.021(11) 0.027(14)
C10A 0.027(11) 0.09(2) 0.16(4) 0.10(3) -0.025(16) -0.007(12)
C33 0.030(3) 0.032(3) 0.044(7) 0.002(6) 0.018(6) 0.006(2)
C34 0.033(4) 0.035(4) 0.065(6) 0.000(4) 0.013(4) -0.002(3)
C35 0.034(4) 0.041(4) 0.069(6) -0.014(4) 0.020(4) -0.007(3)
C36 0.056(9) 0.040(7) 0.053(9) -0.011(7) 0.031(6) -0.010(7)
C37 0.040(9) 0.045(14) 0.050(7) -0.015(9) 0.019(5) 0.006(8)
C38 0.104(8) 0.033(4) 0.042(4) -0.002(3) 0.038(5) -0.007(4)
C33A 0.030(3) 0.032(3) 0.044(7) 0.002(6) 0.018(6) 0.006(2)
C34A 0.020(6) 0.041(7) 0.076(11) -0.025(8) -0.001(7) 0.000(5)
C35A 0.017(9) 0.056(12) 0.063(16) -0.007(14) 0.014(9) 0.019(9)
C36A 0.027(6) 0.078(11) 0.024(6) 0.001(7) 0.007(5) -0.004(6)
C37A 0.040(9) 0.045(14) 0.050(7) -0.015(9) 0.019(5) 0.006(8)
C38A 0.062(9) 0.040(7) 0.039(7) 0.011(5) 0.027(6) 0.002(6)

loop_
_atom_type_symbol
_atom_type_description
_atom_type_scat_dispersion_real
_atom_type_scat_dispersion_imag
_atom_type_scat_source
C C 0.0033 0.0016 'International Tables Vol C Tables 4.2.6.8 and 6.1.1.4'
H H 0.0000 0.0000 'International Tables Vol C Tables 4.2.6.8 and 6.1.1.4'
F F 0.0171 0.0103 'International Tables Vol C Tables 4.2.6.8 and 6.1.1.4'
P P 0.1023 0.0942 'International Tables Vol C Tables 4.2.6.8 and 6.1.1.4'
Zn Zn 0.2839 1.4301 'International Tables Vol C Tables 4.2.6.8 and 6.1.1.4'
Pt Pt -1.7033 8.3905 'International Tables Vol C Tables 4.2.6.8 and 6.1.1.4'

loop_
_geom_angle_atom_site_label_1
_geom_angle_atom_site_label_2
_geom_angle_atom_site_label_3
_geom_angle
_geom_angle_site_symmetry_1
_geom_angle_site_symmetry_3
C6 C1 C2 114.6(4) . .
C6 C1 Pt1 126.3(3) . .
C2 C1 Pt1 116.4(3) . .
C6 C1 Zn1 94.2(2) . .
C2 C1 Zn1 119.0(2) . .
Pt1 C1 Zn1 75.13(12) . .
C3 C2 C1 123.0(4) . .
C3 C2 H2 118.5 . .
C1 C2 H2 118.5 . .
C2 C3 C4 121.8(4) . .
C2 C3 H3 119.1 . .
C4 C3 H3 119.1 . .
C5 C4 C3 116.2(4) . .
C5 C4 C7 122.7(4) . .
C3 C4 C7 121.1(4) . .
C6 C5 C4 122.0(4) . .
C6 C5 H5 119.0 . .
C4 C5 H5 119.0 . .
C5 C6 C1 122.4(4) . .
C5 C6 H6 118.8 . .
C1 C6 H6 118.8 . .
C10A C7 C4 111.1(10) . .
C9 C7 C4 113.0(5) . .
C9 C7 C8 109.4(5) . .
C4 C7 C8 109.6(4) . .
C9 C7 C10 107.6(5) . .
C4 C7 C10 113.9(4) . .
C8 C7 C10 102.9(5) . .
C10A C7 C8A 126.4(18) . .
C4 C7 C8A 105.7(7) . .
C10A C7 C9A 118(2) . .
C4 C7 C9A 95.9(8) . .
C8A C7 C9A 95.2(12) . .
C12 C11 C16 115.1(4) . .
C12 C11 Pt1 116.3(3) . .
C16 C11 Pt1 125.9(3) . .
C12 C11 Zn1 107.6(2) . .
C16 C11 Zn1 103.1(2) . .
Pt1 C11 Zn1 76.51(13) . .
C13 C12 C11 122.6(4) . .
C13 C12 H12 118.7 . .
C11 C12 H12 118.7 . .
C12 C13 C14 121.8(4) . .
C12 C13 H13 119.1 . .
C14 C13 H13 119.1 . .
C13 C14 C15 116.4(4) . .
C13 C14 C17 123.0(4) . .
C15 C14 C17 120.5(4) . .
C16 C15 C14 122.1(4) . .
C16 C15 H15 119.0 . .
C14 C15 H15 119.0 . .
C15 C16 C11 122.0(4) . .
C15 C16 H16 119.0 . .
C11 C16 H16 119.0 . .
C14 C17 C18 112.8(3) . .
C14 C17 C20 109.6(4) . .
C18 C17 C20 107.7(4) . .
C14 C17 C19 109.1(3) . .
C18 C17 C19 107.8(4) . .
C20 C17 C19 109.7(3) . .
C17 C18 H18A 109.5 . .
C17 C18 H18B 109.5 . .
H18A C18 H18B 109.5 . .
C17 C18 H18C 109.5 . .
H18A C18 H18C 109.5 . .
H18B C18 H18C 109.5 . .
C17 C19 H19A 109.5 . .
C17 C19 H19B 109.5 . .
H19A C19 H19B 109.5 . .
C17 C19 H19C 109.5 . .
H19A C19 H19C 109.5 . .
H19B C19 H19C 109.5 . .
C17 C20 H20A 109.5 . .
C17 C20 H20B 109.5 . .
H20A C20 H20B 109.5 . .
C17 C20 H20C 109.5 . .
H20A C20 H20C 109.5 . .
H20B C20 H20C 109.5 . .
C26 C21 C22 113.2(3) . .
C26 C21 Zn1 127.5(3) . .
C22 C21 Zn1 119.4(3) . .
F1 C22 C23 115.1(3) . .
F1 C22 C21 120.0(3) . .
C23 C22 C21 124.9(3) . .
F2 C23 C24 119.5(3) . .
F2 C23 C22 121.4(3) . .
C24 C23 C22 119.1(3) . .
F3 C24 C23 120.4(3) . .
F3 C24 C25 120.9(3) . .
C23 C24 C25 118.7(3) . .
F4 C25 C26 121.6(3) . .
F4 C25 C24 118.7(3) . .
C26 C25 C24 119.7(3) . .
F5 C26 C25 115.3(3) . .
F5 C26 C21 120.3(3) . .
C25 C26 C21 124.4(3) . .
C28 C27 C32 113.4(3) . .
C28 C27 Zn1 126.3(3) . .
C32 C27 Zn1 120.1(3) . .
F6 C28 C27 120.3(3) . .
F6 C28 C29 114.8(3) . .
C27 C28 C29 124.9(3) . .
F7 C29 C30 119.6(3) . .
F7 C29 C28 121.6(4) . .
C30 C29 C28 118.8(4) . .
F8 C30 C31 120.8(4) . .
F8 C30 C29 120.2(4) . .
C31 C30 C29 119.0(3) . .
F9 C31 C30 119.2(4) . .
F9 C31 C32 121.3(4) . .
C30 C31 C32 119.5(4) . .
F10 C32 C31 116.2(3) . .
F10 C32 C27 119.5(3) . .
C31 C32 C27 124.4(4) . .
C35 P1 C33 101.0(4) . .
C34A P1 C33A 113.1(11) . .
C35 P1 C34 101.3(4) . .
C33 P1 C34 101.4(5) . .
C34A P1 C35A 104.1(10) . .
C33A P1 C35A 106.6(10) . .
C34A P1 Pt1 116.1(5) . .
C35 P1 Pt1 113.6(3) . .
C33 P1 Pt1 119.6(5) . .
C33A P1 Pt1 116.6(9) . .
C34 P1 Pt1 117.0(2) . .
C35A P1 Pt1 97.7(5) . .
C36A P2 C37A 113(3) . .
C38 P2 C37 114.8(18) . .
C38 P2 C36 101.4(6) . .
C37 P2 C36 98.1(13) . .
C36A P2 C38A 100.8(7) . .
C37A P2 C38A 83(3) . .
C36A P2 Pt1 118.8(4) . .
C37A P2 Pt1 120(3) . .
C38 P2 Pt1 112.8(3) . .
C37 P2 Pt1 122.2(17) . .
C36 P2 Pt1 102.7(4) . .
C38A P2 Pt1 113.9(3) . .
C27 Zn1 C21 115.58(14) . .
C27 Zn1 C11 105.68(14) . .
C21 Zn1 C11 118.92(14) . .
C27 Zn1 C1 110.11(13) . .
C21 Zn1 C1 116.31(13) . .
C11 Zn1 C1 86.44(14) . .
C27 Zn1 Pt1 138.97(9) . .
C21 Zn1 Pt1 105.40(10) . .
C11 Zn1 Pt1 48.45(10) . .
C1 Zn1 Pt1 48.15(10) . .
C11 Pt1 C1 98.81(14) . .
C11 Pt1 P2 168.00(10) . .
C1 Pt1 P2 87.27(11) . .
C11 Pt1 P1 87.58(11) . .
C1 Pt1 P1 171.15(11) . .
P2 Pt1 P1 85.37(7) . .
C11 Pt1 Zn1 55.04(10) . .
C1 Pt1 Zn1 56.72(10) . .
P2 Pt1 Zn1 135.93(5) . .
P1 Pt1 Zn1 132.06(4) . .
C7 C8 H8A 109.5 . .
C7 C8 H8B 109.5 . .
H8A C8 H8B 109.5 . .
C7 C8 H8C 109.5 . .
H8A C8 H8C 109.5 . .
H8B C8 H8C 109.5 . .
C7 C9 H9A 109.5 . .
C7 C9 H9B 109.5 . .
H9A C9 H9B 109.5 . .
C7 C9 H9C 109.5 . .
H9A C9 H9C 109.5 . .
H9B C9 H9C 109.5 . .
C7 C10 H10A 109.5 . .
C7 C10 H10B 109.5 . .
H10A C10 H10B 109.5 . .
C7 C10 H10C 109.5 . .
H10A C10 H10C 109.5 . .
H10B C10 H10C 109.5 . .
C7 C8A H8A1 109.5 . .
C7 C8A H8A2 109.5 . .
H8A1 C8A H8A2 109.5 . .
C7 C8A H8A3 109.5 . .
H8A1 C8A H8A3 109.5 . .
H8A2 C8A H8A3 109.5 . .
C7 C9A H9A1 109.5 . .
C7 C9A H9A2 109.5 . .
H9A1 C9A H9A2 109.5 . .
C7 C9A H9A3 109.5 . .
H9A1 C9A H9A3 109.5 . .
H9A2 C9A H9A3 109.5 . .
C7 C10A H10D 109.5 . .
C7 C10A H10E 109.5 . .
H10D C10A H10E 109.5 . .
C7 C10A H10F 109.5 . .
H10D C10A H10F 109.5 . .
H10E C10A H10F 109.5 . .
P1 C33 H33A 109.5 . .
P1 C33 H33B 109.5 . .
H33A C33 H33B 109.5 . .
P1 C33 H33C 109.5 . .
H33A C33 H33C 109.5 . .
H33B C33 H33C 109.5 . .
P1 C34 H34A 109.5 . .
P1 C34 H34B 109.5 . .
H34A C34 H34B 109.5 . .
P1 C34 H34C 109.5 . .
H34A C34 H34C 109.5 . .
H34B C34 H34C 109.5 . .
C36 C35 P1 104.0(7) . .
C36 C35 H35A 110.9 . .
P1 C35 H35A 111.0 . .
C36 C35 H35B 111.0 . .
P1 C35 H35B 111.0 . .
H35A C35 H35B 109.0 . .
C35 C36 P2 113.7(9) . .
C35 C36 H36A 108.8 . .
P2 C36 H36A 108.8 . .
C35 C36 H36B 108.8 . .
P2 C36 H36B 108.8 . .
H36A C36 H36B 107.7 . .
P2 C37 H37A 109.5 . .
P2 C37 H37B 109.5 . .
H37A C37 H37B 109.5 . .
P2 C37 H37C 109.5 . .
H37A C37 H37C 109.5 . .
H37B C37 H37C 109.5 . .
P2 C38 H38A 109.5 . .
P2 C38 H38B 109.5 . .
H38A C38 H38B 109.5 . .
P2 C38 H38C 109.5 . .
H38A C38 H38C 109.5 . .
H38B C38 H38C 109.5 . .
P1 C33A H33D 109.5 . .
P1 C33A H33E 109.5 . .
H33D C33A H33E 109.5 . .
P1 C33A H33F 109.5 . .
H33D C33A H33F 109.5 . .
H33E C33A H33F 109.5 . .
P1 C34A H34D 109.5 . .
P1 C34A H34E 109.5 . .
H34D C34A H34E 109.5 . .
P1 C34A H34F 109.5 . .
H34D C34A H34F 109.5 . .
H34E C34A H34F 109.5 . .
C36A C35A P1 116.1(13) . .
C36A C35A H35C 108.3 . .
P1 C35A H35C 108.3 . .
C36A C35A H35D 108.3 . .
P1 C35A H35D 108.3 . .
H35C C35A H35D 107.4 . .
C35A C36A P2 99.6(12) . .
C35A C36A H36C 111.9 . .
P2 C36A H36C 111.9 . .
C35A C36A H36D 111.9 . .
P2 C36A H36D 111.9 . .
H36C C36A H36D 109.6 . .
P2 C37A H37D 109.5 . .
P2 C37A H37E 109.5 . .
H37D C37A H37E 109.5 . .
P2 C37A H37F 109.5 . .
H37D C37A H37F 109.5 . .
H37E C37A H37F 109.5 . .
P2 C38A H38D 109.5 . .
P2 C38A H38E 109.5 . .
H38D C38A H38E 109.5 . .
P2 C38A H38F 109.5 . .
H38D C38A H38F 109.5 . .
H38E C38A H38F 109.5 . .

loop_
_geom_bond_atom_site_label_1
_geom_bond_atom_site_label_2
_geom_bond_distance
_geom_bond_site_symmetry_2
C1 C6 1.404(6) .
C1 C2 1.414(5) .
C1 Pt1 2.109(4) .
C1 Zn1 2.367(4) .
C2 C3 1.374(6) .
C2 H2 0.9500 .
C3 C4 1.399(6) .
C3 H3 0.9500 .
C4 C5 1.394(5) .
C4 C7 1.536(6) .
C5 C6 1.391(6) .
C5 H5 0.9500 .
C6 H6 0.9500 .
C7 C10A 1.20(2) .
C7 C9 1.470(8) .
C7 C8 1.572(8) .
C7 C10 1.591(8) .
C7 C8A 1.606(18) .
C7 C9A 1.69(2) .
C11 C12 1.407(5) .
C11 C16 1.413(6) .
C11 Pt1 2.106(4) .
C11 Zn1 2.307(4) .
C12 C13 1.384(5) .
C12 H12 0.9500 .
C13 C14 1.393(5) .
C13 H13 0.9500 .
C14 C15 1.396(6) .
C14 C17 1.519(6) .
C15 C16 1.387(6) .
C15 H15 0.9500 .
C16 H16 0.9500 .
C17 C18 1.530(6) .
C17 C20 1.534(6) .
C17 C19 1.543(6) .
C18 H18A 0.9800 .
C18 H18B 0.9800 .
C18 H18C 0.9800 .
C19 H19A 0.9800 .
C19 H19B 0.9800 .
C19 H19C 0.9800 .
C20 H20A 0.9800 .
C20 H20B 0.9800 .
C20 H20C 0.9800 .
C21 C26 1.376(5) .
C21 C22 1.386(5) .
C21 Zn1 2.046(3) .
C22 F1 1.365(4) .
C22 C23 1.378(5) .
C23 F2 1.353(4) .
C23 C24 1.371(5) .
C24 F3 1.347(4) .
C24 C25 1.378(5) .
C25 F4 1.352(4) .
C25 C26 1.376(5) .
C26 F5 1.355(4) .
C27 C28 1.363(5) .
C27 C32 1.381(5) .
C27 Zn1 2.028(3) .
C28 F6 1.357(4) .
C28 C29 1.382(5) .
C29 F7 1.344(4) .
C29 C30 1.377(6) .
C30 F8 1.345(4) .
C30 C31 1.362(6) .
C31 F9 1.360(4) .
C31 C32 1.376(5) .
C32 F10 1.363(4) .
P1 C34A 1.594(12) .
P1 C35 1.712(8) .
P1 C33 1.755(14) .
P1 C33A 1.90(3) .
P1 C34 1.978(10) .
P1 C35A 2.11(2) .
P1 Pt1 2.2799(13) .
P2 C36A 1.618(11) .
P2 C37A 1.70(9) .
P2 C38 1.720(7) .
P2 C37 1.84(5) .
P2 C36 1.985(14) .
P2 C38A 2.111(13) .
P2 Pt1 2.2668(13) .
Zn1 Pt1 2.7368(4) .
C8 H8A 0.9800 .
C8 H8B 0.9800 .
C8 H8C 0.9800 .
C9 H9A 0.9800 .
C9 H9B 0.9800 .
C9 H9C 0.9800 .
C10 H10A 0.9800 .
C10 H10B 0.9800 .
C10 H10C 0.9800 .
C8A H8A1 0.9800 .
C8A H8A2 0.9800 .
C8A H8A3 0.9800 .
C9A H9A1 0.9800 .
C9A H9A2 0.9800 .
C9A H9A3 0.9800 .
C10A H10D 0.9800 .
C10A H10E 0.9800 .
C10A H10F 0.9800 .
C33 H33A 0.9800 .
C33 H33B 0.9800 .
C33 H33C 0.9800 .
C34 H34A 0.9800 .
C34 H34B 0.9800 .
C34 H34C 0.9800 .
C35 C36 1.516(13) .
C35 H35A 0.9900 .
C35 H35B 0.9900 .
C36 H36A 0.9900 .
C36 H36B 0.9900 .
C37 H37A 0.9800 .
C37 H37B 0.9800 .
C37 H37C 0.9800 .
C38 H38A 0.9800 .
C38 H38B 0.9800 .
C38 H38C 0.9800 .
C33A H33D 0.9800 .
C33A H33E 0.9800 .
C33A H33F 0.9800 .
C34A H34D 0.9800 .
C34A H34E 0.9800 .
C34A H34F 0.9800 .
C35A C36A 1.51(2) .
C35A H35C 0.9900 .
C35A H35D 0.9900 .
C36A H36C 0.9900 .
C36A H36D 0.9900 .
C37A H37D 0.9800 .
C37A H37E 0.9800 .
C37A H37F 0.9800 .
C38A H38D 0.9800 .
C38A H38E 0.9800 .
C38A H38F 0.9800 .
